data_4508430
loop_
_publ_author_name
'Yang, Yan'
'Du, Peng'
'Liu, Ying-Ying'
'Ma, Jian-Fang'

_publ_section_title
;
 A Series of Coordination Polymers Constructed by Flexible 4-Substituted
 Bis(1,2,4-triazole) Ligands and Polycarboxylate Anions: Syntheses,
 Structures, and Photoluminescent Properties
;
_journal_issue 11
_journal_name_full 'Crystal Growth &amp; Design'
_journal_page_first 4781
_journal_paper_doi 10.1021/cg400934z
_journal_volume 13
_journal_year 2013
_chemical_formula_moiety 'C34 H24 N6 O10 Zn2, 2H2O'
_chemical_formula_sum 'C34 H28 N6 O12 Zn2'
_chemical_formula_weight 843.44
_chemical_name_systematic
;
 ?
;
_space_group_IT_number 14
_symmetry_cell_setting monoclinic
_symmetry_space_group_name_Hall '-P 2yn'
_symmetry_space_group_name_H-M 'P 1 21/n 1'
_atom_sites_solution_hydrogens geom
_atom_sites_solution_primary direct
_atom_sites_solution_secondary difmap
_audit_creation_method SHELXL-97
_cell_angle_alpha 90
_cell_angle_beta 95.967(3)
_cell_angle_gamma 90
_cell_formula_units_Z 2
_cell_length_a 10.7686(4)
_cell_length_b 13.3285(5)
_cell_length_c 12.0109(4)
_cell_measurement_reflns_used 3540
_cell_measurement_temperature 293(2)
_cell_measurement_theta_max 29.1158
_cell_measurement_theta_min 3.4040
_cell_volume 1714.58(11)
_computing_cell_refinement CrysAlis
_computing_data_collection 'CrysAlis (Oxford Diffraction, 2006)'
_computing_data_reduction CrysAlis
_computing_structure_refinement 'SHELXL-97 (Sheldrick, 2008)'
_computing_structure_solution 'SHELXS-97 (Sheldrick, 1997)'
_diffrn_ambient_temperature 293(2)
_diffrn_measured_fraction_theta_full 0.995
_diffrn_measured_fraction_theta_max 0.995
_diffrn_measurement_device_type 'Oxford Diffraction Gemini R Ultra'
_diffrn_measurement_method '\w scan'
_diffrn_radiation_monochromator graphite
_diffrn_radiation_source 'fine-focus sealed tube'
_diffrn_radiation_type MoK\a
_diffrn_radiation_wavelength 0.71073
_diffrn_reflns_av_R_equivalents 0.0219
_diffrn_reflns_av_sigmaI/netI 0.0335
_diffrn_reflns_limit_h_max 10
_diffrn_reflns_limit_h_min -12
_diffrn_reflns_limit_k_max 15
_diffrn_reflns_limit_k_min -16
_diffrn_reflns_limit_l_max 11
_diffrn_reflns_limit_l_min -14
_diffrn_reflns_number 6526
_diffrn_reflns_theta_full 25.00
_diffrn_reflns_theta_max 25.35
_diffrn_reflns_theta_min 3.41
_exptl_absorpt_coefficient_mu 1.474
_exptl_absorpt_correction_T_max 0.7773
_exptl_absorpt_correction_T_min 0.6661
_exptl_absorpt_correction_type multi-scan
_exptl_absorpt_process_details
; 
CrysAlis (Oxford Diffraction, 2006)
;
_exptl_crystal_colour yellow
_exptl_crystal_density_diffrn 1.634
_exptl_crystal_density_method 'not measured'
_exptl_crystal_description block
_exptl_crystal_F_000 860
_exptl_crystal_size_max 0.30
_exptl_crystal_size_mid 0.22
_exptl_crystal_size_min 0.18
_refine_diff_density_max 0.592
_refine_diff_density_min -0.327
_refine_diff_density_rms 0.057
_refine_ls_extinction_method none
_refine_ls_goodness_of_fit_ref 1.027
_refine_ls_hydrogen_treatment constr
_refine_ls_matrix_type full
_refine_ls_number_parameters 259
_refine_ls_number_reflns 3124
_refine_ls_number_restraints 0
_refine_ls_restrained_S_all 1.027
_refine_ls_R_factor_all 0.0367
_refine_ls_R_factor_gt 0.0308
_refine_ls_shift/su_max 0.002
_refine_ls_shift/su_mean 0.000
_refine_ls_structure_factor_coef Fsqd
_refine_ls_weighting_details 'calc w=1/[\s^2^(Fo^2^)+(0.0332P)^2^+0.8831P] where P=(Fo^2^+2Fc^2^)/3'
_refine_ls_weighting_scheme calc
_refine_ls_wR_factor_gt 0.0714
_refine_ls_wR_factor_ref 0.0751
_reflns_number_gt 2768
_reflns_number_total 3124
_reflns_threshold_expression >2\s(I)
_cod_data_source_file cg400934z_si_002.cif
_cod_data_source_block Compound-9
_cod_original_sg_symbol_H-M 'P  21/n '
_cod_database_code 4508430

loop_
_symmetry_equiv_pos_as_xyz
'x, y, z'
'-x+1/2, y+1/2, -z+1/2'
'-x, -y, -z'
'x-1/2, -y-1/2, z-1/2'

loop_
_atom_site_label
_atom_site_type_symbol
_atom_site_fract_x
_atom_site_fract_y
_atom_site_fract_z
_atom_site_U_iso_or_equiv
_atom_site_adp_type
_atom_site_occupancy
_atom_site_symmetry_multiplicity
_atom_site_calc_flag
_atom_site_refinement_flags
Zn1 Zn 0.39142(2) 1.014107(19) 0.41082(2) 0.02270(10) Uani 1 1 d .
C1 C 0.1722(3) 1.1836(2) 0.1856(3) 0.0497(8) Uani 1 1 d .
H1 H 0.1524 1.2436 0.1484 0.060 Uiso 1 1 calc R
C2 C 0.1616(2) 1.03348(19) 0.2448(2) 0.0355(6) Uani 1 1 d .
H2 H 0.1344 0.9686 0.2574 0.043 Uiso 1 1 calc R
C3 C -0.0238(2) 1.08922(19) 0.1171(2) 0.0319(6) Uani 1 1 d .
C4 C -0.0569(2) 1.14688(19) 0.0227(2) 0.0360(6) Uani 1 1 d .
H4 H -0.0001 1.1918 -0.0027 0.043 Uiso 1 1 calc R
C5 C -0.1741(2) 1.1373(2) -0.0331(2) 0.0390(6) Uani 1 1 d .
H5 H -0.1972 1.1773 -0.0953 0.047 Uiso 1 1 calc R
C6 C -0.2583(2) 1.0688(2) 0.0021(2) 0.0414(7) Uani 1 1 d .
C7 C -0.2243(3) 1.0105(2) 0.0956(3) 0.0484(8) Uani 1 1 d .
H7 H -0.2798 0.9636 0.1194 0.058 Uiso 1 1 calc R
C8 C -0.1072(3) 1.0224(2) 0.1537(2) 0.0448(7) Uani 1 1 d .
H8 H -0.0851 0.9848 0.2179 0.054 Uiso 1 1 calc R
C9 C -0.4578(3) 0.9858(2) -0.0440(3) 0.0568(9) Uani 1 1 d .
H9A H -0.4116 0.9256 -0.0208 0.068 Uiso 1 1 calc R
H9B H -0.5079 0.9717 -0.1140 0.068 Uiso 1 1 calc R
C10 C 0.6620(2) 0.81646(17) 0.2880(2) 0.0299(5) Uani 1 1 d .
C11 C 0.7858(2) 0.7895(2) 0.3152(2) 0.0389(6) Uani 1 1 d .
H11 H 0.8283 0.8107 0.3825 0.047 Uiso 1 1 calc R
C12 C 0.8458(3) 0.7314(2) 0.2426(2) 0.0406(6) Uani 1 1 d .
H12 H 0.9291 0.7139 0.2609 0.049 Uiso 1 1 calc R
C13 C 0.7835(2) 0.69868(17) 0.1425(2) 0.0309(6) Uani 1 1 d .
C14 C 0.6601(2) 0.72649(19) 0.1149(2) 0.0356(6) Uani 1 1 d .
H14 H 0.6178 0.7053 0.0475 0.043 Uiso 1 1 calc R
C15 C 0.5996(2) 0.78547(19) 0.1870(2) 0.0344(6) Uani 1 1 d .
H15 H 0.5170 0.8044 0.1678 0.041 Uiso 1 1 calc R
C16 C 0.5970(2) 0.88139(17) 0.3674(2) 0.0286(5) Uani 1 1 d .
C17 C 0.8495(2) 0.63124(17) 0.0678(2) 0.0322(6) Uani 1 1 d .
N1 N 0.26671(18) 1.07123(15) 0.28900(16) 0.0306(5) Uani 1 1 d .
N2 N 0.2747(2) 1.16856(17) 0.2510(2) 0.0494(6) Uani 1 1 d .
N3 N 0.09737(19) 1.10124(15) 0.17821(17) 0.0317(5) Uani 1 1 d .
O1 O -0.37234(18) 1.06515(17) -0.06029(18) 0.0592(6) Uani 1 1 d .
O2 O 0.48741(16) 0.90895(14) 0.33433(15) 0.0387(4) Uani 1 1 d .
O3 O 0.65754(16) 0.90264(13) 0.45890(14) 0.0364(4) Uani 1 1 d .
O4 O 0.96037(17) 0.60882(14) 0.10203(17) 0.0458(5) Uani 1 1 d .
O5 O 0.79221(18) 0.60082(13) -0.02260(15) 0.0398(4) Uani 1 1 d .
O1W O 0.5000 0.5000 0.0000 0.315(8) Uani 1 2 d S
O3W O 0.0367(14) 0.9339(14) 0.4218(12) 0.124(5) Uani 0.25 1 d P
O2W O 0.0895(11) 0.8317(9) 0.3310(10) 0.098(4) Uani 0.25 1 d P

loop_
_atom_site_aniso_label
_atom_site_aniso_U_11
_atom_site_aniso_U_22
_atom_site_aniso_U_33
_atom_site_aniso_U_23
_atom_site_aniso_U_13
_atom_site_aniso_U_12
Zn1 0.02102(16) 0.02555(16) 0.02150(16) 0.00127(11) 0.00205(11) 0.00073(10)
C1 0.0484(18) 0.0346(15) 0.061(2) 0.0169(14) -0.0205(15) -0.0043(13)
C2 0.0351(15) 0.0321(13) 0.0369(15) 0.0081(12) -0.0073(12) -0.0026(11)
C3 0.0271(13) 0.0358(14) 0.0309(13) 0.0008(11) -0.0057(11) 0.0015(11)
C4 0.0363(15) 0.0368(14) 0.0335(14) 0.0039(12) -0.0035(12) -0.0012(11)
C5 0.0399(15) 0.0437(15) 0.0314(14) 0.0107(12) -0.0062(12) 0.0039(12)
C6 0.0308(15) 0.0504(17) 0.0407(16) 0.0037(13) -0.0077(12) 0.0035(12)
C7 0.0335(16) 0.0541(18) 0.0551(19) 0.0210(15) -0.0073(14) -0.0078(13)
C8 0.0380(16) 0.0509(17) 0.0424(17) 0.0167(14) -0.0107(13) 0.0004(13)
C9 0.0377(18) 0.072(2) 0.057(2) -0.0016(17) -0.0131(15) -0.0031(15)
C10 0.0330(14) 0.0283(12) 0.0294(13) 0.0015(10) 0.0085(11) 0.0034(10)
C11 0.0353(15) 0.0466(16) 0.0345(15) -0.0087(12) 0.0020(12) 0.0070(12)
C12 0.0326(15) 0.0469(15) 0.0421(16) -0.0055(13) 0.0032(12) 0.0126(12)
C13 0.0346(14) 0.0262(12) 0.0329(14) 0.0008(11) 0.0085(11) 0.0048(10)
C14 0.0378(15) 0.0399(14) 0.0292(14) -0.0070(12) 0.0036(12) 0.0060(12)
C15 0.0296(13) 0.0367(14) 0.0367(15) -0.0023(12) 0.0032(11) 0.0083(11)
C16 0.0309(14) 0.0238(12) 0.0325(14) -0.0011(10) 0.0101(11) -0.0001(10)
C17 0.0359(15) 0.0253(12) 0.0376(15) 0.0015(11) 0.0142(12) 0.0040(11)
N1 0.0304(11) 0.0312(11) 0.0289(11) 0.0036(9) -0.0034(9) 0.0031(9)
N2 0.0449(14) 0.0376(13) 0.0605(16) 0.0150(12) -0.0191(12) -0.0062(11)
N3 0.0296(11) 0.0314(11) 0.0320(11) 0.0036(9) -0.0062(9) 0.0025(9)
O1 0.0329(11) 0.0775(15) 0.0624(14) 0.0216(12) -0.0180(10) -0.0069(10)
O2 0.0330(10) 0.0461(11) 0.0368(10) -0.0140(8) 0.0033(8) 0.0106(8)
O3 0.0370(10) 0.0411(10) 0.0312(10) -0.0087(8) 0.0038(8) 0.0078(8)
O4 0.0319(11) 0.0436(11) 0.0631(13) -0.0137(10) 0.0108(9) 0.0089(8)
O5 0.0482(11) 0.0384(10) 0.0338(10) -0.0071(9) 0.0089(9) 0.0127(8)
O1W 0.356(16) 0.272(12) 0.345(16) -0.082(10) 0.173(13) -0.202(11)
O3W 0.108(11) 0.166(16) 0.095(10) 0.049(10) -0.002(9) -0.028(10)
O2W 0.096(9) 0.088(8) 0.106(9) 0.014(7) -0.003(7) -0.009(7)

loop_
_atom_type_symbol
_atom_type_description
_atom_type_scat_dispersion_real
_atom_type_scat_dispersion_imag
_atom_type_scat_source
C C 0.0033 0.0016 'International Tables Vol C Tables 4.2.6.8 and 6.1.1.4'
H H 0.0000 0.0000 'International Tables Vol C Tables 4.2.6.8 and 6.1.1.4'
N N 0.0061 0.0033 'International Tables Vol C Tables 4.2.6.8 and 6.1.1.4'
O O 0.0106 0.0060 'International Tables Vol C Tables 4.2.6.8 and 6.1.1.4'
Zn Zn 0.2839 1.4301 'International Tables Vol C Tables 4.2.6.8 and 6.1.1.4'

loop_
_geom_angle_atom_site_label_1
_geom_angle_atom_site_label_2
_geom_angle_atom_site_label_3
_geom_angle
_geom_angle_site_symmetry_1
_geom_angle_site_symmetry_3
O2 Zn1 N1 105.32(8) . .
O2 Zn1 O3 156.32(7) . 3_676
N1 Zn1 O3 98.35(8) . 3_676
O2 Zn1 O4 87.35(8) . 2_655
N1 Zn1 O4 100.17(8) . 2_655
O3 Zn1 O4 89.32(8) 3_676 2_655
O2 Zn1 O5 88.36(8) . 4_576
N1 Zn1 O5 103.08(8) . 4_576
O3 Zn1 O5 85.48(7) 3_676 4_576
O4 Zn1 O5 156.68(8) 2_655 4_576
O2 Zn1 Zn1 80.87(5) . 3_676
N1 Zn1 Zn1 164.18(6) . 3_676
O3 Zn1 Zn1 76.47(5) 3_676 3_676
O4 Zn1 Zn1 65.17(6) 2_655 3_676
O5 Zn1 Zn1 91.51(5) 4_576 3_676
N2 C1 N3 112.0(2) . .
N2 C1 H1 124.0 . .
N3 C1 H1 124.0 . .
N1 C2 N3 110.7(2) . .
N1 C2 H2 124.6 . .
N3 C2 H2 124.6 . .
C8 C3 C4 120.1(2) . .
C8 C3 N3 119.9(2) . .
C4 C3 N3 119.9(2) . .
C5 C4 C3 119.6(2) . .
C5 C4 H4 120.2 . .
C3 C4 H4 120.2 . .
C4 C5 C6 120.7(2) . .
C4 C5 H5 119.7 . .
C6 C5 H5 119.7 . .
O1 C6 C5 115.8(2) . .
O1 C6 C7 124.7(3) . .
C5 C6 C7 119.5(3) . .
C6 C7 C8 119.6(3) . .
C6 C7 H7 120.2 . .
C8 C7 H7 120.2 . .
C3 C8 C7 120.4(3) . .
C3 C8 H8 119.8 . .
C7 C8 H8 119.8 . .
O1 C9 C9 110.7(3) . 3_475
O1 C9 H9A 109.5 . .
C9 C9 H9A 109.5 3_475 .
O1 C9 H9B 109.5 . .
C9 C9 H9B 109.5 3_475 .
H9A C9 H9B 108.1 . .
C11 C10 C15 119.7(2) . .
C11 C10 C16 119.7(2) . .
C15 C10 C16 120.5(2) . .
C12 C11 C10 119.9(2) . .
C12 C11 H11 120.0 . .
C10 C11 H11 120.0 . .
C11 C12 C13 120.7(2) . .
C11 C12 H12 119.7 . .
C13 C12 H12 119.7 . .
C12 C13 C14 119.3(2) . .
C12 C13 C17 119.4(2) . .
C14 C13 C17 121.3(2) . .
C15 C14 C13 120.3(2) . .
C15 C14 H14 119.8 . .
C13 C14 H14 119.8 . .
C14 C15 C10 120.0(2) . .
C14 C15 H15 120.0 . .
C10 C15 H15 120.0 . .
O3 C16 O2 126.6(2) . .
O3 C16 C10 116.8(2) . .
O2 C16 C10 116.6(2) . .
O4 C17 O5 124.7(2) . .
O4 C17 C13 116.1(2) . .
O5 C17 C13 119.3(2) . .
C2 N1 N2 108.1(2) . .
C2 N1 Zn1 129.20(17) . .
N2 N1 Zn1 122.11(16) . .
C1 N2 N1 105.4(2) . .
C2 N3 C1 103.8(2) . .
C2 N3 C3 127.6(2) . .
C1 N3 C3 128.6(2) . .
C6 O1 C9 120.3(2) . .
C16 O2 Zn1 124.49(16) . .
C16 O3 Zn1 130.34(16) . 3_676
C17 O4 Zn1 147.18(18) . 2_645
C17 O5 Zn1 110.16(15) . 4_675
O3W O1W O3W 180.0(17) 2_545 4_675

loop_
_geom_bond_atom_site_label_1
_geom_bond_atom_site_label_2
_geom_bond_distance
_geom_bond_site_symmetry_2
Zn1 O2 2.0185(16) .
Zn1 N1 2.0287(19) .
Zn1 O3 2.0321(16) 3_676
Zn1 O4 2.0532(17) 2_655
Zn1 O5 2.0748(16) 4_576
Zn1 Zn1 3.0261(5) 3_676
C1 N2 1.302(3) .
C1 N3 1.359(3) .
C1 H1 0.9300 .
C2 N1 1.301(3) .
C2 N3 1.349(3) .
C2 H2 0.9300 .
C3 C8 1.369(4) .
C3 C4 1.385(3) .
C3 N3 1.438(3) .
C4 C5 1.372(4) .
C4 H4 0.9300 .
C5 C6 1.383(4) .
C5 H5 0.9300 .
C6 O1 1.371(3) .
C6 C7 1.384(4) .
C7 C8 1.386(4) .
C7 H7 0.9300 .
C8 H8 0.9300 .
C9 O1 1.428(4) .
C9 C9 1.512(7) 3_475
C9 H9A 0.9700 .
C9 H9B 0.9700 .
C10 C11 1.386(3) .
C10 C15 1.387(3) .
C10 C16 1.512(3) .
C11 C12 1.378(4) .
C11 H11 0.9300 .
C12 C13 1.385(4) .
C12 H12 0.9300 .
C13 C14 1.386(4) .
C13 C17 1.500(3) .
C14 C15 1.382(3) .
C14 H14 0.9300 .
C15 H15 0.9300 .
C16 O3 1.251(3) .
C16 O2 1.260(3) .
C17 O4 1.258(3) .
C17 O5 1.259(3) .
N1 N2 1.381(3) .
O3 Zn1 2.0320(16) 3_676
O4 Zn1 2.0532(17) 2_645
O5 Zn1 2.0748(16) 4_675
O1W O3W 1.38(2) 2_545
O1W O3W 1.38(2) 4_675
O3W O1W 1.38(2) 2

loop_
_geom_torsion_atom_site_label_1
_geom_torsion_atom_site_label_2
_geom_torsion_atom_site_label_3
_geom_torsion_atom_site_label_4
_geom_torsion
_geom_torsion_site_symmetry_1
_geom_torsion_site_symmetry_4
C8 C3 C4 C5 0.6(4) . .
N3 C3 C4 C5 -177.9(2) . .
C3 C4 C5 C6 -1.8(4) . .
C4 C5 C6 O1 -179.6(3) . .
C4 C5 C6 C7 1.0(4) . .
O1 C6 C7 C8 -178.4(3) . .
C5 C6 C7 C8 0.9(5) . .
C4 C3 C8 C7 1.2(4) . .
N3 C3 C8 C7 179.8(3) . .
C6 C7 C8 C3 -2.0(5) . .
C15 C10 C11 C12 -0.7(4) . .
C16 C10 C11 C12 -179.2(2) . .
C10 C11 C12 C13 -0.4(4) . .
C11 C12 C13 C14 1.1(4) . .
C11 C12 C13 C17 -177.0(2) . .
C12 C13 C14 C15 -0.6(4) . .
C17 C13 C14 C15 177.4(2) . .
C13 C14 C15 C10 -0.6(4) . .
C11 C10 C15 C14 1.2(4) . .
C16 C10 C15 C14 179.7(2) . .
C11 C10 C16 O3 -4.5(3) . .
C15 C10 C16 O3 177.0(2) . .
C11 C10 C16 O2 175.2(2) . .
C15 C10 C16 O2 -3.3(3) . .
C12 C13 C17 O4 -0.4(3) . .
C14 C13 C17 O4 -178.4(2) . .
C12 C13 C17 O5 179.3(2) . .
C14 C13 C17 O5 1.3(4) . .
N3 C2 N1 N2 -0.1(3) . .
N3 C2 N1 Zn1 170.89(16) . .
O2 Zn1 N1 C2 77.9(2) . .
O3 Zn1 N1 C2 -101.2(2) 3_676 .
O4 Zn1 N1 C2 168.0(2) 2_655 .
O5 Zn1 N1 C2 -14.0(2) 4_576 .
Zn1 Zn1 N1 C2 -170.75(17) 3_676 .
O2 Zn1 N1 N2 -112.2(2) . .
O3 Zn1 N1 N2 68.6(2) 3_676 .
O4 Zn1 N1 N2 -22.2(2) 2_655 .
O5 Zn1 N1 N2 155.90(19) 4_576 .
Zn1 Zn1 N1 N2 -0.9(4) 3_676 .
N3 C1 N2 N1 -0.3(4) . .
C2 N1 N2 C1 0.2(3) . .
Zn1 N1 N2 C1 -171.5(2) . .
N1 C2 N3 C1 -0.1(3) . .
N1 C2 N3 C3 -178.2(2) . .
N2 C1 N3 C2 0.2(3) . .
N2 C1 N3 C3 178.3(3) . .
C8 C3 N3 C2 25.9(4) . .
C4 C3 N3 C2 -155.6(3) . .
C8 C3 N3 C1 -151.8(3) . .
C4 C3 N3 C1 26.7(4) . .
C5 C6 O1 C9 168.9(3) . .
C7 C6 O1 C9 -11.8(5) . .
C9 C9 O1 C6 90.1(4) 3_475 .
O3 C16 O2 Zn1 10.8(4) . .
C10 C16 O2 Zn1 -168.94(15) . .
N1 Zn1 O2 C16 154.07(19) . .
O3 Zn1 O2 C16 -28.0(3) 3_676 .
O4 Zn1 O2 C16 54.2(2) 2_655 .
O5 Zn1 O2 C16 -102.8(2) 4_576 .
Zn1 Zn1 O2 C16 -11.02(19) 3_676 .
O2 C16 O3 Zn1 0.5(4) . 3_676
C10 C16 O3 Zn1 -179.80(15) . 3_676
O5 C17 O4 Zn1 -17.1(5) . 2_645
C13 C17 O4 Zn1 162.5(2) . 2_645
O4 C17 O5 Zn1 12.2(3) . 4_675
C13 C17 O5 Zn1 -167.45(17) . 4_675
